data_1509469
loop_
_publ_author_name
'Gordadze, E.G.'
'Soboleva, L.V.'
'Sanadze, V.V.'

_publ_section_title
;
 The decoding of the crystal structure of sodium silver nitrite Na Ag (N
 O2)2
;
_journal_name_full 'Soobshcheniya Akademii Nauk Gruzinskoi SSR'
_journal_page_first 281
_journal_page_last 284
_journal_volume 112
_journal_year 1983
_chemical_formula_sum 'Ag N2 Na O4'
_chemical_name_systematic 'Na Ag (N O2)2'
_space_group_IT_number 22
_symmetry_space_group_name_Hall 'F 2 2'
_symmetry_space_group_name_H-M 'F 2 2 2'
_cell_angle_alpha 90
_cell_angle_beta 90
_cell_angle_gamma 90
_cell_formula_units_Z 8
_cell_length_a 7.899
_cell_length_b 10.847
_cell_length_c 10.697
_cell_volume 916.524
_citation_journal_id_ASTM SAKNAH
_cod_data_source_file silver1-2_436.cif
_cod_data_source_block Ag1N2Na1O4
_cod_original_cell_volume 916.5238
_cod_original_formula_sum 'Ag1 N2 Na1 O4'
_cod_database_code 1509469

loop_
_symmetry_equiv_pos_as_xyz
x,y,z
-x,-y,z
x,-y,-z
-x,y,-z
x,y+1/2,z+1/2
-x,-y+1/2,z+1/2
x,-y+1/2,-z+1/2
-x,y+1/2,-z+1/2
x+1/2,y,z+1/2
-x+1/2,-y,z+1/2
x+1/2,-y,-z+1/2
-x+1/2,y,-z+1/2
x+1/2,y+1/2,z
-x+1/2,-y+1/2,z
x+1/2,-y+1/2,-z
-x+1/2,y+1/2,-z

loop_
_atom_site_label
_atom_site_type_symbol
_atom_site_fract_x
_atom_site_fract_y
_atom_site_fract_z
_atom_site_occupancy
_atom_site_U_iso_or_equiv
O1 O-2 0.2907 0.1594 0.0426 1 0.0
Ag2 Ag+1 0.25 0.25 0.25 1 0.0
N1 N+3 0.25 0.25 0.5187 1 0.0
Na2 Na+1 0.25 0.25 0.75 1 0.0
O2 O-2 0.0361 0.0958 0.7355 1 0.0
Na1 Na+1 0 0 0.5 1 0.0
Ag1 Ag+1 0 0 0 1 0.0
N2 N+3 0 0 0.7941 1 0.0
